data_1503634
loop_
_publ_author_name
'Rostamnia, Sadegh'
'Alizadeh, Abdolali'
'Zhu, Long-Guan'

_publ_section_title
;
 Novel Three-Component Route to Diastereoselective Synthesis of
 Trisubstituted Vinylphosphonates Using Phosphites, Acetylenic Esters, and
 Aroyl Chlorides
;
_journal_issue 1
_journal_name_full 'Journal of Combinatorial Chemistry'
_journal_page_first 143
_journal_paper_doi 10.1021/cc800128j
_journal_volume 11
_journal_year 2009
_chemical_formula_sum 'C15 H16 N O10 P'
_chemical_formula_weight 401.26
_chemical_name_systematic
;
 ?
;
_space_group_IT_number 14
_symmetry_space_group_name_Hall '-P 2yn'
_symmetry_space_group_name_H-M 'P 1 21/n 1'
_atom_sites_solution_hydrogens geom
_atom_sites_solution_primary direct
_atom_sites_solution_secondary difmap
_audit_creation_method SHELXL-97
_cell_angle_alpha 90.00
_cell_angle_beta 90.6700(10)
_cell_angle_gamma 90.00
_cell_formula_units_Z 4
_cell_length_a 9.1421(10)
_cell_length_b 20.355(2)
_cell_length_c 9.6776(10)
_cell_measurement_temperature 295(2)
_cell_volume 1800.8(3)
_computing_structure_refinement 'SHELXL-97 (Sheldrick, 1997)'
_diffrn_ambient_temperature 295(2)
_diffrn_measured_fraction_theta_full 0.999
_diffrn_measured_fraction_theta_max 0.999
_diffrn_radiation_monochromator graphite
_diffrn_radiation_source 'fine-focus sealed tube'
_diffrn_radiation_type MoK\a
_diffrn_radiation_wavelength 0.71073
_diffrn_reflns_av_R_equivalents 0.0368
_diffrn_reflns_av_sigmaI/netI 0.0324
_diffrn_reflns_limit_h_max 11
_diffrn_reflns_limit_h_min -11
_diffrn_reflns_limit_k_max 24
_diffrn_reflns_limit_k_min -24
_diffrn_reflns_limit_l_max 11
_diffrn_reflns_limit_l_min -11
_diffrn_reflns_number 13362
_diffrn_reflns_theta_full 25.50
_diffrn_reflns_theta_max 25.50
_diffrn_reflns_theta_min 2.00
_exptl_absorpt_coefficient_mu 0.208
_exptl_absorpt_correction_T_max 0.9402
_exptl_absorpt_correction_T_min 0.9122
_exptl_crystal_density_diffrn 1.480
_exptl_crystal_density_method 'not measured'
_exptl_crystal_F_000 832
_exptl_crystal_size_max 0.45
_exptl_crystal_size_mid 0.35
_exptl_crystal_size_min 0.30
_refine_diff_density_max 0.292
_refine_diff_density_min -0.412
_refine_diff_density_rms 0.075
_refine_ls_extinction_method none
_refine_ls_goodness_of_fit_ref 1.050
_refine_ls_hydrogen_treatment mixed
_refine_ls_matrix_type full
_refine_ls_number_parameters 248
_refine_ls_number_reflns 3340
_refine_ls_number_restraints 0
_refine_ls_restrained_S_all 1.050
_refine_ls_R_factor_all 0.0551
_refine_ls_R_factor_gt 0.0448
_refine_ls_shift/su_max 0.006
_refine_ls_shift/su_mean 0.000
_refine_ls_structure_factor_coef Fsqd
_refine_ls_weighting_details 'calc w=1/[\s^2^(Fo^2^)+(0.0653P)^2^+0.4356P] where P=(Fo^2^+2Fc^2^)/3'
_refine_ls_weighting_scheme calc
_refine_ls_wR_factor_gt 0.1121
_refine_ls_wR_factor_ref 0.1189
_reflns_number_gt 2735
_reflns_number_total 3340
_reflns_threshold_expression >2sigma(I)
_cod_data_source_file cc800128j_si_002.cif
_cod_data_source_block dau11
_cod_database_code 1503634

loop_
_symmetry_equiv_pos_as_xyz
'x, y, z'
'-x+1/2, y+1/2, -z+1/2'
'-x, -y, -z'
'x-1/2, -y-1/2, z-1/2'

loop_
_atom_site_label
_atom_site_type_symbol
_atom_site_fract_x
_atom_site_fract_y
_atom_site_fract_z
_atom_site_U_iso_or_equiv
_atom_site_adp_type
_atom_site_occupancy
_atom_site_symmetry_multiplicity
_atom_site_calc_flag
_atom_site_refinement_flags
P1 P 0.85502(6) 0.08632(3) 0.11879(5) 0.03421(17) Uani 1 1 d .
O1 O 0.64097(19) 0.00230(7) 0.38875(16) 0.0518(4) Uani 1 1 d .
O9 O 0.92060(17) 0.05641(8) 0.24090(16) 0.0498(4) Uani 1 1 d .
O7 O 0.60251(18) 0.20537(7) 0.01376(18) 0.0536(4) Uani 1 1 d .
O6 O 0.54798(16) 0.10454(7) -0.06581(15) 0.0447(4) Uani 1 1 d .
C1 C 0.6653(2) 0.06043(10) 0.3832(2) 0.0340(5) Uani 1 1 d .
O5 O 0.36163(16) 0.13572(8) 0.18839(16) 0.0464(4) Uani 1 1 d .
O10 O 0.93104(16) 0.14869(7) 0.06035(16) 0.0474(4) Uani 1 1 d .
O3 O 0.9950(2) 0.24285(8) 0.82047(18) 0.0625(5) Uani 1 1 d .
N1 N 1.0309(2) 0.18928(10) 0.77636(19) 0.0446(5) Uani 1 1 d .
O8 O 0.85047(17) 0.04550(8) -0.01703(15) 0.0466(4) Uani 1 1 d .
O2 O 1.14360(19) 0.16133(11) 0.8096(2) 0.0725(6) Uani 1 1 d .
C2 C 0.7563(2) 0.09529(9) 0.4887(2) 0.0318(4) Uani 1 1 d .
C12 C 0.5993(2) 0.14722(10) 0.0267(2) 0.0356(5) Uani 1 1 d .
C11 C 0.6672(2) 0.11097(9) 0.1475(2) 0.0306(4) Uani 1 1 d .
O4 O 0.40713(16) 0.11889(8) 0.41434(15) 0.0460(4) Uani 1 1 d .
C9 C 0.4417(2) 0.12010(9) 0.2819(2) 0.0342(5) Uani 1 1 d .
C8 C 0.5978(2) 0.09934(9) 0.2646(2) 0.0307(4) Uani 1 1 d .
C6 C 0.8417(2) 0.19403(10) 0.5972(2) 0.0371(5) Uani 1 1 d .
H6 H 0.8387 0.2394 0.6079 0.045 Uiso 1 1 calc R
C5 C 0.9330(2) 0.15624(10) 0.6781(2) 0.0347(5) Uani 1 1 d .
C4 C 0.9385(2) 0.08889(10) 0.6685(2) 0.0420(5) Uani 1 1 d .
H4 H 1.0021 0.0646 0.7241 0.050 Uiso 1 1 calc R
C7 C 0.7549(2) 0.16326(9) 0.5000(2) 0.0345(5) Uani 1 1 d .
H7 H 0.6951 0.1880 0.4416 0.041 Uiso 1 1 calc R
C3 C 0.8474(2) 0.05855(10) 0.5742(2) 0.0418(5) Uani 1 1 d .
H3 H 0.8469 0.0130 0.5676 0.050 Uiso 1 1 calc R
C13 C 0.4951(3) 0.13197(15) -0.1950(3) 0.0644(7) Uani 1 1 d .
H13A H 0.4162 0.1618 -0.1772 0.097 Uiso 1 1 calc R
H13B H 0.4610 0.0972 -0.2541 0.097 Uiso 1 1 calc R
H13C H 0.5731 0.1551 -0.2393 0.097 Uiso 1 1 calc R
C15 C 0.9749(4) 0.20085(14) 0.1516(3) 0.0778(9) Uani 1 1 d .
H15A H 0.9057 0.2362 0.1447 0.117 Uiso 1 1 calc R
H15B H 1.0700 0.2164 0.1262 0.117 Uiso 1 1 calc R
H15C H 0.9783 0.1849 0.2449 0.117 Uiso 1 1 calc R
C10 C 0.2594(3) 0.13879(14) 0.4478(3) 0.0624(7) Uani 1 1 d .
H10A H 0.2483 0.1850 0.4312 0.094 Uiso 1 1 calc R
H10B H 0.2411 0.1296 0.5433 0.094 Uiso 1 1 calc R
H10C H 0.1910 0.1149 0.3909 0.094 Uiso 1 1 calc R
C14 C 0.7779(3) -0.01731(12) -0.0217(3) 0.0653(8) Uani 1 1 d .
H14A H 0.8109 -0.0438 0.0546 0.098 Uiso 1 1 calc R
H14B H 0.8004 -0.0391 -0.1069 0.098 Uiso 1 1 calc R
H14C H 0.6741 -0.0109 -0.0160 0.098 Uiso 1 1 calc R

loop_
_atom_site_aniso_label
_atom_site_aniso_U_11
_atom_site_aniso_U_22
_atom_site_aniso_U_33
_atom_site_aniso_U_23
_atom_site_aniso_U_13
_atom_site_aniso_U_12
P1 0.0319(3) 0.0352(3) 0.0356(3) -0.0007(2) 0.0030(2) 0.0021(2)
O1 0.0711(11) 0.0309(8) 0.0532(10) 0.0051(7) -0.0070(8) -0.0115(7)
O9 0.0439(9) 0.0606(10) 0.0450(9) 0.0056(7) -0.0002(7) 0.0159(7)
O7 0.0597(11) 0.0371(9) 0.0637(11) 0.0117(7) -0.0060(8) 0.0018(7)
O6 0.0510(9) 0.0475(9) 0.0354(8) -0.0013(7) -0.0090(7) 0.0032(7)
C1 0.0401(11) 0.0298(11) 0.0323(11) 0.0017(8) 0.0059(8) -0.0001(8)
O5 0.0373(8) 0.0566(10) 0.0452(9) -0.0069(7) -0.0064(7) 0.0024(7)
O10 0.0438(9) 0.0467(9) 0.0519(9) 0.0011(7) 0.0041(7) -0.0106(7)
O3 0.0892(14) 0.0421(10) 0.0558(11) -0.0029(8) -0.0231(10) -0.0072(9)
N1 0.0440(11) 0.0522(12) 0.0376(10) 0.0036(9) -0.0046(8) -0.0054(9)
O8 0.0460(9) 0.0497(9) 0.0443(9) -0.0120(7) 0.0072(7) -0.0010(7)
O2 0.0425(10) 0.1013(15) 0.0732(13) -0.0127(11) -0.0187(9) 0.0092(10)
C2 0.0371(11) 0.0296(10) 0.0288(10) 0.0026(8) 0.0033(8) 0.0008(8)
C12 0.0318(10) 0.0390(12) 0.0360(11) 0.0028(9) 0.0032(8) 0.0023(9)
C11 0.0317(10) 0.0280(9) 0.0321(10) -0.0019(8) -0.0011(8) 0.0001(8)
O4 0.0407(8) 0.0558(10) 0.0416(9) 0.0064(7) 0.0125(7) 0.0065(7)
C9 0.0360(11) 0.0277(10) 0.0389(12) -0.0031(8) 0.0022(9) -0.0042(8)
C8 0.0321(10) 0.0249(9) 0.0351(11) -0.0033(8) -0.0014(8) -0.0036(8)
C6 0.0420(12) 0.0278(10) 0.0416(12) 0.0006(9) -0.0003(9) 0.0010(9)
C5 0.0340(11) 0.0400(11) 0.0303(10) -0.0001(8) 0.0017(8) -0.0006(8)
C4 0.0476(13) 0.0421(12) 0.0363(12) 0.0053(9) -0.0068(10) 0.0104(10)
C7 0.0374(11) 0.0310(10) 0.0351(11) 0.0039(8) -0.0040(8) 0.0033(8)
C3 0.0577(14) 0.0284(10) 0.0393(12) 0.0025(9) -0.0027(10) 0.0060(9)
C13 0.0630(17) 0.087(2) 0.0429(14) 0.0090(13) -0.0155(12) 0.0034(14)
C15 0.092(2) 0.0589(17) 0.082(2) -0.0065(15) -0.0148(17) -0.0318(16)
C10 0.0478(15) 0.0752(18) 0.0649(17) 0.0047(14) 0.0229(12) 0.0153(13)
C14 0.0580(16) 0.0459(14) 0.092(2) -0.0237(14) -0.0001(15) -0.0012(12)

loop_
_atom_type_symbol
_atom_type_description
_atom_type_scat_dispersion_real
_atom_type_scat_dispersion_imag
_atom_type_scat_source
C C 0.0033 0.0016 'International Tables Vol C Tables 4.2.6.8 and 6.1.1.4'
H H 0.0000 0.0000 'International Tables Vol C Tables 4.2.6.8 and 6.1.1.4'
N N 0.0061 0.0033 'International Tables Vol C Tables 4.2.6.8 and 6.1.1.4'
O O 0.0106 0.0060 'International Tables Vol C Tables 4.2.6.8 and 6.1.1.4'
P P 0.1023 0.0942 'International Tables Vol C Tables 4.2.6.8 and 6.1.1.4'

loop_
_geom_angle_atom_site_label_1
_geom_angle_atom_site_label_2
_geom_angle_atom_site_label_3
_geom_angle
O9 P1 O8 118.05(9)
O9 P1 O10 117.10(10)
O8 P1 O10 97.83(9)
O9 P1 C11 111.97(9)
O8 P1 C11 105.14(9)
O10 P1 C11 104.92(9)
C12 O6 C13 116.19(18)
O1 C1 C2 122.63(18)
O1 C1 C8 118.15(18)
C2 C1 C8 119.21(16)
C15 O10 P1 120.17(16)
O2 N1 O3 123.8(2)
O2 N1 C5 117.85(19)
O3 N1 C5 118.32(19)
C14 O8 P1 120.56(16)
C3 C2 C7 119.81(18)
C3 C2 C1 118.61(17)
C7 C2 C1 121.55(17)
O7 C12 O6 126.02(19)
O7 C12 C11 123.84(19)
O6 C12 C11 109.93(17)
C8 C11 C12 123.53(18)
C8 C11 P1 122.99(15)
C12 C11 P1 113.46(14)
C9 O4 C10 116.39(18)
O5 C9 O4 125.76(19)
O5 C9 C8 124.26(19)
O4 C9 C8 109.98(17)
C11 C8 C9 120.71(18)
C11 C8 C1 122.99(17)
C9 C8 C1 116.14(16)
C5 C6 C7 118.50(19)
C5 C6 H6 120.8
C7 C6 H6 120.8
C6 C5 C4 122.85(19)
C6 C5 N1 118.46(18)
C4 C5 N1 118.67(18)
C3 C4 C5 118.04(19)
C3 C4 H4 121.0
C5 C4 H4 121.0
C6 C7 C2 120.13(18)
C6 C7 H7 119.9
C2 C7 H7 119.9
C4 C3 C2 120.60(19)
C4 C3 H3 119.7
C2 C3 H3 119.7
O6 C13 H13A 109.5
O6 C13 H13B 109.5
H13A C13 H13B 109.5
O6 C13 H13C 109.5
H13A C13 H13C 109.5
H13B C13 H13C 109.5
O10 C15 H15A 109.5
O10 C15 H15B 109.5
H15A C15 H15B 109.5
O10 C15 H15C 109.5
H15A C15 H15C 109.5
H15B C15 H15C 109.5
O4 C10 H10A 109.5
O4 C10 H10B 109.5
H10A C10 H10B 109.5
O4 C10 H10C 109.5
H10A C10 H10C 109.5
H10B C10 H10C 109.5
O8 C14 H14A 109.5
O8 C14 H14B 109.5
H14A C14 H14B 109.5
O8 C14 H14C 109.5
H14A C14 H14C 109.5
H14B C14 H14C 109.5

loop_
_geom_bond_atom_site_label_1
_geom_bond_atom_site_label_2
_geom_bond_distance
P1 O9 1.4526(15)
P1 O8 1.5552(15)
P1 O10 1.5568(15)
P1 C11 1.8131(19)
O1 C1 1.205(2)
O7 C12 1.191(2)
O6 C12 1.329(2)
O6 C13 1.447(3)
C1 C2 1.489(3)
C1 C8 1.520(3)
O5 C9 1.200(2)
O10 C15 1.435(3)
O3 N1 1.217(2)
N1 O2 1.217(2)
N1 C5 1.462(3)
O8 C14 1.441(3)
C2 C3 1.386(3)
C2 C7 1.388(3)
C12 C11 1.510(3)
C11 C8 1.326(3)
O4 C9 1.324(2)
O4 C10 1.450(3)
C9 C8 1.500(3)
C6 C5 1.373(3)
C6 C7 1.375(3)
C6 H6 0.9300
C5 C4 1.375(3)
C4 C3 1.375(3)
C4 H4 0.9300
C7 H7 0.9300
C3 H3 0.9300
C13 H13A 0.9600
C13 H13B 0.9600
C13 H13C 0.9600
C15 H15A 0.9600
C15 H15B 0.9600
C15 H15C 0.9600
C10 H10A 0.9600
C10 H10B 0.9600
C10 H10C 0.9600
C14 H14A 0.9600
C14 H14B 0.9600
C14 H14C 0.9600

loop_
_geom_torsion_atom_site_label_1
_geom_torsion_atom_site_label_2
_geom_torsion_atom_site_label_3
_geom_torsion_atom_site_label_4
_geom_torsion
O9 P1 O10 C15 -46.6(2)
O8 P1 O10 C15 -173.73(19)
C11 P1 O10 C15 78.2(2)
O9 P1 O8 C14 58.2(2)
O10 P1 O8 C14 -175.29(17)
C11 P1 O8 C14 -67.44(18)
O1 C1 C2 C3 17.6(3)
C8 C1 C2 C3 -163.36(18)
O1 C1 C2 C7 -164.4(2)
C8 C1 C2 C7 14.6(3)
C13 O6 C12 O7 1.8(3)
C13 O6 C12 C11 -172.96(18)
O7 C12 C11 C8 87.7(3)
O6 C12 C11 C8 -97.5(2)
O7 C12 C11 P1 -91.0(2)
O6 C12 C11 P1 83.89(17)
O9 P1 C11 C8 -3.3(2)
O8 P1 C11 C8 126.03(17)
O10 P1 C11 C8 -131.36(17)
O9 P1 C11 C12 175.31(14)
O8 P1 C11 C12 -55.31(16)
O10 P1 C11 C12 47.29(16)
C10 O4 C9 O5 -0.5(3)
C10 O4 C9 C8 179.13(18)
C12 C11 C8 C9 2.3(3)
P1 C11 C8 C9 -179.21(13)
C12 C11 C8 C1 177.48(17)
P1 C11 C8 C1 -4.0(3)
O5 C9 C8 C11 15.3(3)
O4 C9 C8 C11 -164.33(17)
O5 C9 C8 C1 -160.24(19)
O4 C9 C8 C1 20.1(2)
O1 C1 C8 C11 -93.6(2)
C2 C1 C8 C11 87.3(2)
O1 C1 C8 C9 81.8(2)
C2 C1 C8 C9 -97.2(2)
C7 C6 C5 C4 -1.7(3)
C7 C6 C5 N1 176.77(18)
O2 N1 C5 C6 -153.7(2)
O3 N1 C5 C6 26.6(3)
O2 N1 C5 C4 24.8(3)
O3 N1 C5 C4 -154.9(2)
C6 C5 C4 C3 -0.6(3)
N1 C5 C4 C3 -179.01(19)
C5 C6 C7 C2 2.5(3)
C3 C2 C7 C6 -1.1(3)
C1 C2 C7 C6 -179.09(18)
C5 C4 C3 C2 2.0(3)
C7 C2 C3 C4 -1.2(3)
C1 C2 C3 C4 176.8(2)
